data_7214881
loop_
_publ_author_name
'Cai, Song-Liang'
'Zheng, Sheng-Run'
'Wen, Zhen-Zhen'
'Fan, Jun'
'Zhang, Wei-Guang'

_publ_section_title
;
 Construction of luminescent three-dimensional Ln(iii)--Zn(ii)
 heterometallic coordination polymers based on 2-pyridyl imidazole
 dicarboxylate
;
_journal_issue 23
_journal_name_full CrystEngComm
_journal_page_first 8236
_journal_paper_doi 10.1039/c2ce25803j
_journal_volume 14
_journal_year 2012
_chemical_formula_moiety 'C10 H10 N3 O11 S Tb Zn, 3(H2 O)'
_chemical_formula_sum 'C10 H16 N3 O14 S Tb Zn'
_chemical_formula_weight 658.61
_chemical_name_systematic
;
?
;
_space_group_IT_number 14
_symmetry_cell_setting monoclinic
_symmetry_space_group_name_Hall '-P 2ybc'
_symmetry_space_group_name_H-M 'P 1 21/c 1'
_atom_sites_solution_hydrogens geom
_atom_sites_solution_primary direct
_atom_sites_solution_secondary difmap
_audit_creation_method SHELXL-97
_cell_angle_alpha 90.00
_cell_angle_beta 117.6530(10)
_cell_angle_gamma 90.00
_cell_formula_units_Z 4
_cell_length_a 13.5730(18)
_cell_length_b 11.7732(16)
_cell_length_c 12.9248(17)
_cell_measurement_reflns_used 9894
_cell_measurement_temperature 298(2)
_cell_measurement_theta_max 28.01
_cell_measurement_theta_min 2.42
_cell_volume 1829.4(4)
_computing_cell_refinement 'Bruker SAINT'
_computing_data_collection 'Bruker APEX2'
_computing_data_reduction 'Bruker SAINT'
_computing_molecular_graphics 'Bruker SHELXTL'
_computing_publication_material 'Bruker SHELXTL'
_computing_structure_refinement 'SHELXL-97 (Sheldrick, 2008)'
_computing_structure_solution 'SHELXS-97 (Sheldrick, 2008)'
_diffrn_ambient_temperature 298(2)
_diffrn_measured_fraction_theta_full 0.999
_diffrn_measured_fraction_theta_max 0.999
_diffrn_measurement_device_type 'Bruker APEX-II CCD'
_diffrn_measurement_method '\f and \w scans'
_diffrn_radiation_monochromator graphite
_diffrn_radiation_source 'fine-focus sealed tube'
_diffrn_radiation_type MoK\a
_diffrn_radiation_wavelength 0.71073
_diffrn_reflns_av_R_equivalents 0.0388
_diffrn_reflns_av_sigmaI/netI 0.0302
_diffrn_reflns_limit_h_max 16
_diffrn_reflns_limit_h_min -16
_diffrn_reflns_limit_k_max 14
_diffrn_reflns_limit_k_min -14
_diffrn_reflns_limit_l_max 15
_diffrn_reflns_limit_l_min -15
_diffrn_reflns_number 17479
_diffrn_reflns_theta_full 26.00
_diffrn_reflns_theta_max 26.00
_diffrn_reflns_theta_min 1.69
_exptl_absorpt_coefficient_mu 5.342
_exptl_absorpt_correction_T_max 0.3373
_exptl_absorpt_correction_T_min 0.2798
_exptl_absorpt_correction_type multi-scan
_exptl_absorpt_process_details 'SADABS (Sheldrick, 1996)'
_exptl_crystal_colour colourless
_exptl_crystal_density_diffrn 2.391
_exptl_crystal_density_method 'not measured'
_exptl_crystal_description block
_exptl_crystal_F_000 1280
_exptl_crystal_size_max 0.32
_exptl_crystal_size_mid 0.28
_exptl_crystal_size_min 0.26
_refine_diff_density_max 0.755
_refine_diff_density_min -1.200
_refine_diff_density_rms 0.145
_refine_ls_extinction_method none
_refine_ls_goodness_of_fit_ref 1.089
_refine_ls_hydrogen_treatment constr
_refine_ls_matrix_type full
_refine_ls_number_parameters 271
_refine_ls_number_reflns 3587
_refine_ls_number_restraints 6
_refine_ls_restrained_S_all 1.088
_refine_ls_R_factor_all 0.0310
_refine_ls_R_factor_gt 0.0258
_refine_ls_shift/su_max 0.003
_refine_ls_shift/su_mean 0.000
_refine_ls_structure_factor_coef Fsqd
_refine_ls_weighting_details 'calc w=1/[\s^2^(Fo^2^)+(0.0223P)^2^+5.8815P] where P=(Fo^2^+2Fc^2^)/3'
_refine_ls_weighting_scheme calc
_refine_ls_wR_factor_gt 0.0572
_refine_ls_wR_factor_ref 0.0626
_reflns_number_gt 3221
_reflns_number_total 3587
_reflns_threshold_expression >2sigma(I)
_cod_data_source_file c2ce25803j.txt
_cod_data_source_block 4-Tb-Zn
_cod_depositor_comments
;
The following automatic conversions were performed:

'_symmetry_cell_setting' value 'Monoclinic' changed to 'monoclinic'
according to
/usr/data/users/saulius/automatic-downloads/retrospective/RSC/lib/dictionaries/cif_core.dic
dictionary named 'cif_core.dic' version 2.4.2 from 2011-04-26.

Automatic conversion script
Id: cif_fix_values 2281 2013-09-26 08:29:07Z andrius 
;
_cod_original_sg_symbol_H-M 'P2(1)/c '
_cod_database_code 7214881

loop_
_symmetry_equiv_pos_as_xyz
'x, y, z'
'-x, y+1/2, -z+1/2'
'-x, -y, -z'
'x, -y-1/2, z-1/2'

loop_
_atom_site_label
_atom_site_type_symbol
_atom_site_fract_x
_atom_site_fract_y
_atom_site_fract_z
_atom_site_U_iso_or_equiv
_atom_site_adp_type
_atom_site_occupancy
_atom_site_symmetry_multiplicity
_atom_site_calc_flag
_atom_site_refinement_flags
Tb1 Tb 0.488125(16) 0.446665(16) 1.149839(16) 0.01413(7) Uani 1 1 d .
Zn1 Zn 0.15825(4) 0.25695(4) 0.95413(4) 0.01540(12) Uani 1 1 d .
O1 O 0.3137(2) 0.3639(2) 1.0012(2) 0.0173(6) Uani 1 1 d .
N1 N 0.1831(3) 0.2512(3) 0.8040(3) 0.0140(7) Uani 1 1 d .
C5 C 0.1357(3) 0.2073(3) 0.6963(3) 0.0132(8) Uani 1 1 d .
C2 C 0.2553(3) 0.3328(3) 0.8023(3) 0.0132(8) Uani 1 1 d .
C1 C 0.3246(3) 0.3915(3) 0.9118(3) 0.0129(8) Uani 1 1 d .
C6 C 0.0583(4) 0.1095(3) 0.6630(4) 0.0165(9) Uani 1 1 d .
O4 O 0.2676(3) 0.3823(3) 0.5267(3) 0.0221(7) Uani 1 1 d .
N2 N 0.1707(3) 0.2546(3) 0.6241(3) 0.0149(7) Uani 1 1 d .
C4 C 0.3019(3) 0.4004(3) 0.6346(3) 0.0144(8) Uani 1 1 d .
C3 C 0.2470(3) 0.3342(3) 0.6910(4) 0.0137(8) Uani 1 1 d .
N3 N -0.0738(3) -0.0852(3) 0.6001(3) 0.0169(7) Uani 1 1 d .
O3W O 0.0157(3) 0.1504(3) 0.8917(3) 0.0261(7) Uani 1 1 d .
H3WA H -0.0116 0.1402 0.9383 0.031 Uiso 1 1 d R
H3WB H -0.0412 0.1687 0.8290 0.031 Uiso 1 1 d R
O2W O 0.3719(3) 0.4575(3) 1.2404(3) 0.0309(8) Uani 1 1 d .
H2WA H 0.3346 0.5182 1.2295 0.037 Uiso 1 1 d R
H2WB H 0.3592 0.4156 1.2864 0.037 Uiso 1 1 d R
O2 O 0.3980(2) 0.4643(2) 0.9230(2) 0.0172(6) Uani 1 1 d .
O1W O 0.5518(3) 0.2979(3) 1.0715(3) 0.0256(7) Uani 1 1 d D
H1WA H 0.5676 0.3144 1.0194 0.031 Uiso 1 1 d RD
H1WB H 0.6035 0.2603 1.1198 0.031 Uiso 1 1 d RD
O7 O 0.4577(3) 0.7955(3) 1.2188(3) 0.0267(7) Uani 1 1 d .
O5 O 0.4059(3) 0.6259(3) 1.1036(3) 0.0255(7) Uani 1 1 d .
O8 O 0.3059(3) 0.6813(3) 1.2081(4) 0.0452(10) Uani 1 1 d .
O6 O 0.2865(3) 0.7866(3) 1.0400(3) 0.0489(11) Uani 1 1 d .
S1 S 0.36205(10) 0.72467(9) 1.14292(10) 0.0233(2) Uani 1 1 d .
C10 C -0.1064(4) 0.0101(4) 0.5351(4) 0.0187(9) Uani 1 1 d .
H10 H -0.1749 0.0098 0.4682 0.022 Uiso 1 1 calc R
C9 C 0.0223(4) -0.0819(4) 0.6979(4) 0.0235(10) Uani 1 1 d .
H9 H 0.0444 -0.1462 0.7451 0.028 Uiso 1 1 calc R
C8 C -0.0437(4) 0.1080(4) 0.5625(4) 0.0188(9) Uani 1 1 d .
H8 H -0.0690 0.1717 0.5148 0.023 Uiso 1 1 calc R
C7 C 0.0915(4) 0.0126(4) 0.7330(4) 0.0219(10) Uani 1 1 d .
H7 H 0.1584 0.0113 0.8017 0.026 Uiso 1 1 calc R
O3 O 0.3783(3) 0.4696(3) 0.6923(3) 0.0266(7) Uani 1 1 d .
O4W O 0.4342(3) 0.4027(3) 0.4652(3) 0.0416(9) Uani 1 1 d .
H4WA H 0.3974 0.4072 0.5033 0.050 Uiso 1 1 d R
H4WB H 0.4964 0.3719 0.5094 0.050 Uiso 1 1 d R
O5W O 0.0898(3) 0.9041(3) 0.9806(4) 0.0486(11) Uani 1 1 d .
H5WA H 0.1580 0.8856 1.0139 0.058 Uiso 1 1 d R
H5WB H 0.0926 0.9735 0.9640 0.058 Uiso 1 1 d R
O6W O 0.8162(3) 0.1853(4) 0.6988(4) 0.0555(12) Uani 1 1 d D
H6WA H 0.7867 0.2032 0.6297 0.067 Uiso 1 1 d RD
H6WB H 0.7790 0.2130 0.7275 0.067 Uiso 1 1 d RD

loop_
_atom_site_aniso_label
_atom_site_aniso_U_11
_atom_site_aniso_U_22
_atom_site_aniso_U_33
_atom_site_aniso_U_23
_atom_site_aniso_U_13
_atom_site_aniso_U_12
Tb1 0.01455(12) 0.01448(11) 0.01241(11) -0.00208(7) 0.00545(8) -0.00406(8)
Zn1 0.0175(3) 0.0161(2) 0.0135(2) 0.00365(18) 0.0079(2) 0.00405(19)
O1 0.0164(15) 0.0216(15) 0.0144(15) -0.0017(12) 0.0074(12) -0.0046(12)
N1 0.0132(17) 0.0146(17) 0.0123(17) -0.0009(13) 0.0044(14) -0.0029(13)
C5 0.013(2) 0.0124(19) 0.014(2) 0.0007(15) 0.0062(17) -0.0010(16)
C2 0.014(2) 0.0126(19) 0.014(2) -0.0014(15) 0.0075(17) -0.0031(16)
C1 0.010(2) 0.0130(19) 0.016(2) -0.0010(16) 0.0064(17) 0.0022(15)
C6 0.018(2) 0.018(2) 0.016(2) -0.0072(16) 0.0100(18) -0.0044(17)
O4 0.0243(17) 0.0271(17) 0.0164(16) -0.0061(13) 0.0106(13) -0.0110(13)
N2 0.0135(18) 0.0154(17) 0.0161(18) -0.0038(14) 0.0070(15) -0.0038(14)
C4 0.012(2) 0.015(2) 0.014(2) -0.0015(16) 0.0044(17) -0.0021(16)
C3 0.013(2) 0.0131(19) 0.016(2) -0.0020(16) 0.0077(17) -0.0025(16)
N3 0.0175(19) 0.0167(17) 0.0180(18) -0.0055(14) 0.0095(15) -0.0062(15)
O3W 0.0221(17) 0.0344(18) 0.0221(17) -0.0015(14) 0.0104(14) -0.0044(14)
O2W 0.030(2) 0.037(2) 0.034(2) 0.0007(15) 0.0218(17) -0.0003(15)
O2 0.0129(15) 0.0201(15) 0.0155(15) -0.0036(12) 0.0040(12) -0.0056(12)
O1W 0.0313(19) 0.0255(17) 0.0252(17) 0.0052(14) 0.0175(15) 0.0057(14)
O7 0.0300(19) 0.0239(17) 0.0268(18) -0.0083(14) 0.0137(15) -0.0040(14)
O5 0.0321(19) 0.0205(16) 0.0293(18) -0.0056(14) 0.0188(16) 0.0016(14)
O8 0.053(3) 0.036(2) 0.075(3) -0.015(2) 0.053(2) -0.0072(18)
O6 0.047(2) 0.041(2) 0.037(2) -0.0063(18) 0.0019(19) 0.0210(19)
S1 0.0229(6) 0.0212(6) 0.0250(6) -0.0072(4) 0.0105(5) 0.0030(5)
C10 0.015(2) 0.020(2) 0.021(2) 0.0002(18) 0.0086(18) -0.0007(17)
C9 0.027(3) 0.019(2) 0.018(2) 0.0013(18) 0.005(2) -0.0045(19)
C8 0.020(2) 0.017(2) 0.023(2) 0.0015(17) 0.0126(19) -0.0014(17)
C7 0.022(2) 0.022(2) 0.017(2) -0.0030(18) 0.0043(19) -0.0073(19)
O3 0.0288(19) 0.0314(18) 0.0174(16) -0.0042(13) 0.0088(14) -0.0154(15)
O4W 0.050(2) 0.044(2) 0.049(2) 0.0014(19) 0.038(2) 0.0009(19)
O5W 0.047(3) 0.043(2) 0.070(3) 0.013(2) 0.039(2) 0.008(2)
O6W 0.033(2) 0.090(3) 0.039(2) -0.008(2) 0.012(2) 0.008(2)

loop_
_atom_type_symbol
_atom_type_description
_atom_type_scat_dispersion_real
_atom_type_scat_dispersion_imag
_atom_type_scat_source
C C 0.0033 0.0016 'International Tables Vol C Tables 4.2.6.8 and 6.1.1.4'
H H 0.0000 0.0000 'International Tables Vol C Tables 4.2.6.8 and 6.1.1.4'
N N 0.0061 0.0033 'International Tables Vol C Tables 4.2.6.8 and 6.1.1.4'
O O 0.0106 0.0060 'International Tables Vol C Tables 4.2.6.8 and 6.1.1.4'
Zn Zn 0.2839 1.4301 'International Tables Vol C Tables 4.2.6.8 and 6.1.1.4'
Tb Tb -0.1723 4.1537 'International Tables Vol C Tables 4.2.6.8 and 6.1.1.4'
S S 0.1246 0.1234 'International Tables Vol C Tables 4.2.6.8 and 6.1.1.4'

loop_
_geom_angle_atom_site_label_1
_geom_angle_atom_site_label_2
_geom_angle_atom_site_label_3
_geom_angle
_geom_angle_site_symmetry_1
_geom_angle_site_symmetry_3
O3 Tb1 O7 79.82(12) 3_667 2_647
O3 Tb1 O5 85.63(12) 3_667 .
O7 Tb1 O5 146.05(11) 2_647 .
O3 Tb1 O2W 88.23(12) 3_667 .
O7 Tb1 O2W 74.81(12) 2_647 .
O5 Tb1 O2W 74.23(12) . .
O3 Tb1 O1W 114.39(12) 3_667 .
O7 Tb1 O1W 72.15(11) 2_647 .
O5 Tb1 O1W 141.53(11) . .
O2W Tb1 O1W 135.11(11) . .
O3 Tb1 O2 76.55(11) 3_667 3_667
O7 Tb1 O2 125.31(11) 2_647 3_667
O5 Tb1 O2 79.77(11) . 3_667
O2W Tb1 O2 150.76(11) . 3_667
O1W Tb1 O2 74.12(10) . 3_667
O3 Tb1 O1 165.79(11) 3_667 .
O7 Tb1 O1 97.50(11) 2_647 .
O5 Tb1 O1 89.19(11) . .
O2W Tb1 O1 77.62(11) . .
O1W Tb1 O1 77.49(11) . .
O2 Tb1 O1 115.53(9) 3_667 .
O3 Tb1 O2 138.61(10) 3_667 .
O7 Tb1 O2 134.77(10) 2_647 .
O5 Tb1 O2 73.81(10) . .
O2W Tb1 O2 118.65(11) . .
O1W Tb1 O2 69.72(10) . .
O2 Tb1 O2 64.84(11) 3_667 .
O1 Tb1 O2 51.19(9) . .
O4 Zn1 N1 90.23(12) 4_566 .
O4 Zn1 N3 169.73(14) 4_566 2_556
N1 Zn1 N3 90.96(13) . 2_556
O4 Zn1 O3W 92.23(13) 4_566 .
N1 Zn1 O3W 97.89(13) . .
N3 Zn1 O3W 97.71(13) 2_556 .
O4 Zn1 N2 77.86(12) 4_566 4_566
N1 Zn1 N2 166.67(13) . 4_566
N3 Zn1 N2 99.71(13) 2_556 4_566
O3W Zn1 N2 88.64(13) . 4_566
O4 Zn1 O1 86.41(12) 4_566 .
N1 Zn1 O1 75.04(11) . .
N3 Zn1 O1 84.04(13) 2_556 .
O3W Zn1 O1 172.78(11) . .
N2 Zn1 O1 97.99(12) 4_566 .
C1 O1 Zn1 112.4(2) . .
C1 O1 Tb1 97.6(2) . .
Zn1 O1 Tb1 149.76(13) . .
C5 N1 C2 104.8(3) . .
C5 N1 Zn1 139.6(3) . .
C2 N1 Zn1 114.1(3) . .
N1 C5 N2 114.0(3) . .
N1 C5 C6 122.4(4) . .
N2 C5 C6 123.4(4) . .
N1 C2 C3 107.9(3) . .
N1 C2 C1 117.3(3) . .
C3 C2 C1 134.7(4) . .
O2 C1 O1 118.9(4) . .
O2 C1 C2 123.3(4) . .
O1 C1 C2 117.7(3) . .
C8 C6 C7 118.5(4) . .
C8 C6 C5 123.0(4) . .
C7 C6 C5 118.4(4) . .
C4 O4 Zn1 116.2(3) . 4_565
C5 N2 C3 104.6(3) . .
C5 N2 Zn1 143.4(3) . 4_565
C3 N2 Zn1 111.8(3) . 4_565
O3 C4 O4 122.9(4) . .
O3 C4 C3 120.9(4) . .
O4 C4 C3 116.2(3) . .
N2 C3 C2 108.7(3) . .
N2 C3 C4 117.1(3) . .
C2 C3 C4 134.2(4) . .
C9 N3 C10 117.5(4) . .
C9 N3 Zn1 118.6(3) . 2_546
C10 N3 Zn1 123.5(3) . 2_546
Zn1 O3W H3WA 115.7 . .
Zn1 O3W H3WB 118.5 . .
H3WA O3W H3WB 102.2 . .
Tb1 O2W H2WA 116.6 . .
Tb1 O2W H2WB 135.6 . .
H2WA O2W H2WB 107.7 . .
C1 O2 Tb1 150.0(3) . 3_667
C1 O2 Tb1 90.5(2) . .
Tb1 O2 Tb1 115.16(11) 3_667 .
Tb1 O1W H1WA 117.4 . .
Tb1 O1W H1WB 115.1 . .
H1WA O1W H1WB 107.3 . .
S1 O7 Tb1 143.3(2) . 2_657
S1 O5 Tb1 146.5(2) . .
O6 S1 O8 111.7(3) . .
O6 S1 O7 110.9(2) . .
O8 S1 O7 110.3(2) . .
O6 S1 O5 107.7(2) . .
O8 S1 O5 108.6(2) . .
O7 S1 O5 107.45(19) . .
N3 C10 C8 123.4(4) . .
N3 C10 H10 118.3 . .
C8 C10 H10 118.3 . .
N3 C9 C7 123.3(4) . .
N3 C9 H9 118.3 . .
C7 C9 H9 118.3 . .
C10 C8 C6 118.6(4) . .
C10 C8 H8 120.7 . .
C6 C8 H8 120.7 . .
C9 C7 C6 118.5(4) . .
C9 C7 H7 120.7 . .
C6 C7 H7 120.7 . .
C4 O3 Tb1 157.7(3) . 3_667
H4WA O4W H4WB 107.7 . .
H5WA O5W H5WB 102.1 . .
H6WA O6W H6WB 107.5 . .

loop_
_geom_bond_atom_site_label_1
_geom_bond_atom_site_label_2
_geom_bond_distance
_geom_bond_site_symmetry_2
Tb1 O3 2.233(3) 3_667
Tb1 O7 2.330(3) 2_647
Tb1 O5 2.331(3) .
Tb1 O2W 2.364(3) .
Tb1 O1W 2.378(3) .
Tb1 O2 2.393(3) 3_667
Tb1 O1 2.454(3) .
Tb1 O2 2.609(3) .
Zn1 O4 2.116(3) 4_566
Zn1 N1 2.119(3) .
Zn1 N3 2.125(3) 2_556
Zn1 O3W 2.126(3) .
Zn1 N2 2.128(3) 4_566
Zn1 O1 2.283(3) .
O1 C1 1.275(5) .
N1 C5 1.338(5) .
N1 C2 1.380(5) .
C5 N2 1.349(5) .
C5 C6 1.481(6) .
C2 C3 1.390(6) .
C2 C1 1.459(5) .
C1 O2 1.270(5) .
C6 C8 1.391(6) .
C6 C7 1.395(6) .
O4 C4 1.267(5) .
O4 Zn1 2.116(3) 4_565
N2 C3 1.366(5) .
N2 Zn1 2.128(3) 4_565
C4 O3 1.256(5) .
C4 C3 1.482(6) .
N3 C9 1.331(6) .
N3 C10 1.347(5) .
N3 Zn1 2.125(3) 2_546
O3W H3WA 0.8489 .
O3W H3WB 0.8480 .
O2W H2WA 0.8499 .
O2W H2WB 0.8499 .
O2 Tb1 2.393(3) 3_667
O1W H1WA 0.8192 .
O1W H1WB 0.8196 .
O7 S1 1.470(3) .
O7 Tb1 2.330(3) 2_657
O5 S1 1.499(3) .
O8 S1 1.465(4) .
O6 S1 1.445(4) .
C10 C8 1.378(6) .
C10 H10 0.9300 .
C9 C7 1.389(6) .
C9 H9 0.9300 .
C8 H8 0.9300 .
C7 H7 0.9300 .
O3 Tb1 2.233(3) 3_667
O4W H4WA 0.8500 .
O4W H4WB 0.8500 .
O5W H5WA 0.8491 .
O5W H5WB 0.8492 .
O6W H6WA 0.8193 .
O6W H6WB 0.8190 .

loop_
_geom_torsion_atom_site_label_1
_geom_torsion_atom_site_label_2
_geom_torsion_atom_site_label_3
_geom_torsion_atom_site_label_4
_geom_torsion
_geom_torsion_site_symmetry_1
_geom_torsion_site_symmetry_4
O4 Zn1 O1 C1 107.0(3) 4_566 .
N1 Zn1 O1 C1 15.8(3) . .
N3 Zn1 O1 C1 -76.8(3) 2_556 .
N2 Zn1 O1 C1 -175.8(3) 4_566 .
O4 Zn1 O1 Tb1 -65.5(3) 4_566 .
N1 Zn1 O1 Tb1 -156.7(3) . .
N3 Zn1 O1 Tb1 110.7(3) 2_556 .
N2 Zn1 O1 Tb1 11.7(3) 4_566 .
O3 Tb1 O1 C1 145.8(4) 3_667 .
O7 Tb1 O1 C1 -136.1(2) 2_647 .
O5 Tb1 O1 C1 77.3(2) . .
O2W Tb1 O1 C1 151.3(2) . .
O1W Tb1 O1 C1 -66.3(2) . .
O2 Tb1 O1 C1 -0.9(3) 3_667 .
O2 Tb1 O1 C1 7.6(2) . .
O3 Tb1 O1 Zn1 -41.2(6) 3_667 .
O7 Tb1 O1 Zn1 36.9(3) 2_647 .
O5 Tb1 O1 Zn1 -109.7(3) . .
O2W Tb1 O1 Zn1 -35.7(3) . .
O1W Tb1 O1 Zn1 106.7(3) . .
O2 Tb1 O1 Zn1 172.1(2) 3_667 .
O2 Tb1 O1 Zn1 -179.4(3) . .
O4 Zn1 N1 C5 95.1(4) 4_566 .
N3 Zn1 N1 C5 -95.1(4) 2_556 .
O3W Zn1 N1 C5 2.8(4) . .
N2 Zn1 N1 C5 121.6(6) 4_566 .
O1 Zn1 N1 C5 -178.6(4) . .
O4 Zn1 N1 C2 -101.8(3) 4_566 .
N3 Zn1 N1 C2 68.0(3) 2_556 .
O3W Zn1 N1 C2 165.9(3) . .
N2 Zn1 N1 C2 -75.4(6) 4_566 .
O1 Zn1 N1 C2 -15.6(3) . .
C2 N1 C5 N2 -0.6(5) . .
Zn1 N1 C5 N2 163.4(3) . .
C2 N1 C5 C6 175.0(4) . .
Zn1 N1 C5 C6 -20.9(7) . .
C5 N1 C2 C3 0.4(4) . .
Zn1 N1 C2 C3 -168.4(3) . .
C5 N1 C2 C1 -176.5(3) . .
Zn1 N1 C2 C1 14.8(4) . .
Zn1 O1 C1 O2 169.8(3) . .
Tb1 O1 C1 O2 -14.0(4) . .
Zn1 O1 C1 C2 -13.2(4) . .
Tb1 O1 C1 C2 163.0(3) . .
N1 C2 C1 O2 176.6(4) . .
C3 C2 C1 O2 0.8(7) . .
N1 C2 C1 O1 -0.2(5) . .
C3 C2 C1 O1 -176.0(4) . .
N1 C5 C6 C8 132.0(4) . .
N2 C5 C6 C8 -52.8(6) . .
N1 C5 C6 C7 -50.9(6) . .
N2 C5 C6 C7 124.3(5) . .
N1 C5 N2 C3 0.6(5) . .
C6 C5 N2 C3 -175.0(4) . .
N1 C5 N2 Zn1 175.0(3) . 4_565
C6 C5 N2 Zn1 -0.6(7) . 4_565
Zn1 O4 C4 O3 169.9(3) 4_565 .
Zn1 O4 C4 C3 -9.6(5) 4_565 .
C5 N2 C3 C2 -0.3(4) . .
Zn1 N2 C3 C2 -176.7(3) 4_565 .
C5 N2 C3 C4 179.3(3) . .
Zn1 N2 C3 C4 2.8(4) 4_565 .
N1 C2 C3 N2 -0.1(5) . .
C1 C2 C3 N2 176.0(4) . .
N1 C2 C3 C4 -179.5(4) . .
C1 C2 C3 C4 -3.4(8) . .
O3 C4 C3 N2 -175.1(4) . .
O4 C4 C3 N2 4.5(6) . .
O3 C4 C3 C2 4.3(7) . .
O4 C4 C3 C2 -176.1(4) . .
O1 C1 O2 Tb1 163.0(3) . 3_667
C2 C1 O2 Tb1 -13.8(8) . 3_667
O1 C1 O2 Tb1 13.0(4) . .
C2 C1 O2 Tb1 -163.7(3) . .
O3 Tb1 O2 C1 -173.2(2) 3_667 .
O7 Tb1 O2 C1 48.3(3) 2_647 .
O5 Tb1 O2 C1 -109.9(2) . .
O2W Tb1 O2 C1 -48.7(3) . .
O1W Tb1 O2 C1 82.5(2) . .
O2 Tb1 O2 C1 164.0(3) 3_667 .
O1 Tb1 O2 C1 -7.5(2) . .
O3 Tb1 O2 Tb1 22.8(2) 3_667 3_667
O7 Tb1 O2 Tb1 -115.68(15) 2_647 3_667
O5 Tb1 O2 Tb1 86.10(13) . 3_667
O2W Tb1 O2 Tb1 147.34(12) . 3_667
O1W Tb1 O2 Tb1 -81.45(13) . 3_667
O2 Tb1 O2 Tb1 0.0 3_667 3_667
O1 Tb1 O2 Tb1 -171.50(18) . 3_667
O3 Tb1 O5 S1 -56.1(4) 3_667 .
O7 Tb1 O5 S1 8.3(5) 2_647 .
O2W Tb1 O5 S1 33.3(3) . .
O1W Tb1 O5 S1 179.2(3) . .
O2 Tb1 O5 S1 -133.2(4) 3_667 .
O1 Tb1 O5 S1 110.6(4) . .
O2 Tb1 O5 S1 160.2(4) . .
Tb1 O7 S1 O6 74.2(4) 2_657 .
Tb1 O7 S1 O8 -50.1(4) 2_657 .
Tb1 O7 S1 O5 -168.4(3) 2_657 .
Tb1 O5 S1 O6 -158.8(4) . .
Tb1 O5 S1 O8 -37.7(4) . .
Tb1 O5 S1 O7 81.6(4) . .
C9 N3 C10 C8 2.6(6) . .
Zn1 N3 C10 C8 -170.7(3) 2_546 .
C10 N3 C9 C7 -2.5(7) . .
Zn1 N3 C9 C7 171.1(4) 2_546 .
N3 C10 C8 C6 -0.7(7) . .
C7 C6 C8 C10 -1.4(6) . .
C5 C6 C8 C10 175.7(4) . .
N3 C9 C7 C6 0.5(7) . .
C8 C6 C7 C9 1.4(6) . .
C5 C6 C7 C9 -175.8(4) . .
O4 C4 O3 Tb1 -163.4(6) . 3_667
C3 C4 O3 Tb1 16.2(11) . 3_667
